data_7059222
loop_
_publ_author_name
'Custodio, Jean M. F.'
'Moura, Andrea F.'
'de Moraes, Manoel O.'
'Perez, Caridad N.'
'Napolitano, Hamilton B.'

_publ_section_title
;
 On the in silico and in vitro anticancer activity of sulfonamide
 chalcones: potential JNKK3 inhibitors
;
_journal_issue 8
_journal_name_full 'New Journal of Chemistry'
_journal_page_first 3294
_journal_page_last 3309
_journal_paper_doi 10.1039/C9NJ05612B
_journal_volume 44
_journal_year 2020
_chemical_formula_moiety 'C22 H19 N O4 S'
_chemical_formula_sum 'C22 H19 N O4 S'
_chemical_formula_weight 393.44
_chemical_name_common 'Sulfonamide chalcone'
_chemical_name_systematic (E)-3-(2-chlorophenyl)-1-(2-(phenylsulfonylamine)phenyl)prop-2-en-1-one
_space_group_crystal_system monoclinic
_space_group_IT_number 14
_space_group_name_Hall '-P 2yn'
_space_group_name_H-M_alt 'P 1 21/n 1'
_atom_sites_solution_hydrogens mixed
_atom_sites_solution_primary dual
_audit_creation_date 2019-03-14
_audit_creation_method
;
Olex2 1.2
(compiled 2018.05.29 svn.r3508 for OlexSys, GUI svn.r5506)
;
_audit_update_record
;
2019-03-19 deposited with the CCDC.	2020-01-21 downloaded from the CCDC.
;
_cell_angle_alpha 90
_cell_angle_beta 101.004(3)
_cell_angle_gamma 90
_cell_formula_units_Z 4
_cell_length_a 11.6707(12)
_cell_length_b 12.5558(13)
_cell_length_c 13.3311(14)
_cell_measurement_reflns_used 9946
_cell_measurement_temperature 296(2)
_cell_measurement_theta_max 26.36
_cell_measurement_theta_min 2.25
_cell_volume 1917.6(3)
_computing_molecular_graphics 'Olex2 (Dolomanov et al., 2009)'
_computing_publication_material 'Olex2 (Dolomanov et al., 2009)'
_computing_structure_refinement 'ShelXL (Sheldrick, 2015)'
_computing_structure_solution 'ShelXT (Sheldrick, 2015)'
_diffrn_ambient_temperature 296.15
_diffrn_measured_fraction_theta_full 1.000
_diffrn_measured_fraction_theta_max 0.990
_diffrn_measurement_device_type 'Bruker APEX-II CCD'
_diffrn_measurement_method '\f and \w scans'
_diffrn_radiation_type MoK\a
_diffrn_radiation_wavelength 0.71073
_diffrn_reflns_av_R_equivalents 0.0398
_diffrn_reflns_av_unetI/netI 0.0250
_diffrn_reflns_Laue_measured_fraction_full 1.000
_diffrn_reflns_Laue_measured_fraction_max 0.990
_diffrn_reflns_limit_h_max 14
_diffrn_reflns_limit_h_min -14
_diffrn_reflns_limit_k_max 15
_diffrn_reflns_limit_k_min -15
_diffrn_reflns_limit_l_max 16
_diffrn_reflns_limit_l_min -16
_diffrn_reflns_number 24455
_diffrn_reflns_point_group_measured_fraction_full 1.000
_diffrn_reflns_point_group_measured_fraction_max 0.990
_diffrn_reflns_theta_full 25.242
_diffrn_reflns_theta_max 26.532
_diffrn_reflns_theta_min 2.127
_diffrn_standards_number 0
_exptl_absorpt_coefficient_mu 0.197
_exptl_absorpt_correction_T_max 0.7454
_exptl_absorpt_correction_T_min 0.6065
_exptl_absorpt_correction_type multi-scan
_exptl_absorpt_process_details
'SADABS-2014/5 (Bruker,2014/5) was used for absorption correction. wR2(int) was 0.1418 before and 0.0524 after correction. The Ratio of minimum to maximum transmission is 0.8137. The \l/2 correction factor is 0.00150.'
_exptl_crystal_colour 'pale yellow'
_exptl_crystal_colour_primary colourless
_exptl_crystal_density_diffrn 1.363
_exptl_crystal_description block
_exptl_crystal_F_000 824
_exptl_crystal_size_max 0.309
_exptl_crystal_size_mid 0.295
_exptl_crystal_size_min 0.254
_refine_diff_density_max 0.514
_refine_diff_density_min -0.428
_refine_diff_density_rms 0.051
_refine_ls_extinction_method none
_refine_ls_goodness_of_fit_ref 1.119
_refine_ls_hydrogen_treatment constr
_refine_ls_matrix_type full
_refine_ls_number_parameters 254
_refine_ls_number_reflns 3952
_refine_ls_number_restraints 0
_refine_ls_restrained_S_all 1.119
_refine_ls_R_factor_all 0.0712
_refine_ls_R_factor_gt 0.0504
_refine_ls_shift/su_max 0.000
_refine_ls_shift/su_mean 0.000
_refine_ls_structure_factor_coef Fsqd
_refine_ls_weighting_details 'w=1/[\s^2^(Fo^2^)+(0.0551P)^2^+1.1934P] where P=(Fo^2^+2Fc^2^)/3'
_refine_ls_weighting_scheme calc
_refine_ls_wR_factor_gt 0.1212
_refine_ls_wR_factor_ref 0.1389
_reflns_Friedel_coverage 0.000
_reflns_number_gt 3122
_reflns_number_total 3952
_reflns_threshold_expression 'I > 2\s(I)'
_cod_data_source_file c9nj05612b2.cif
_cod_data_source_block mo_g22_0m
_cod_depositor_comments
;Adding full bibliography for 7059220--7059228.cif.

 Adding full bibliography for 7059220--7059228.cif.
;
_cod_database_code 7059222
_shelx_shelxl_version_number 2014/7
_shelx_space_group_comment
;
The symmetry employed for this shelxl refinement is uniquely defined
by the following loop, which should always be used as a source of
symmetry information in preference to the above space-group names.
They are only intended as comments.
;
_shelx_estimated_absorpt_t_max 0.952
_shelx_estimated_absorpt_t_min 0.942
_olex2_refinement_description
;
1. Fixed Uiso
 At 1.2 times of:
  All C(H) groups, All N(H) groups
 At 1.5 times of:
  All C(H,H,H) groups
2.a Riding coordinates:
 N1(H1)
2.b Aromatic/amide H refined with riding coordinates:
 C9(H9), C8(H8), C16(H16), C2(H2), C22(H22), C18(H18), C13(H13), C5(H5),
 C21(H21), C4(H4), C3(H3), C20(H20), C19(H19), C15(H15), C14(H14)
2.c Idealised Me refined as rotating group:
 C7(H7A,H7B,H7C)
;
_olex2_submission_special_instructions 'No special instructions were received'

loop_
_space_group_symop_operation_xyz
'x, y, z'
'-x+1/2, y+1/2, -z+1/2'
'-x, -y, -z'
'x-1/2, -y-1/2, z-1/2'

loop_
_atom_site_label
_atom_site_type_symbol
_atom_site_fract_x
_atom_site_fract_y
_atom_site_fract_z
_atom_site_U_iso_or_equiv
_atom_site_adp_type
_atom_site_occupancy
_atom_site_site_symmetry_order
_atom_site_calc_flag
_atom_site_refinement_flags_posn
S1 S 0.18240(5) 0.28506(5) 0.20173(5) 0.04068(18) Uani 1 1 d .
O1 O 0.37135(14) 0.50200(13) 0.11857(14) 0.0517(5) Uani 1 1 d .
O4 O 0.80349(15) 0.58507(13) 0.11639(15) 0.0523(5) Uani 1 1 d .
O3 O 0.15797(16) 0.17415(15) 0.19175(14) 0.0572(5) Uani 1 1 d .
O2 O 0.08812(14) 0.35940(16) 0.18367(14) 0.0571(5) Uani 1 1 d .
N1 N 0.26591(15) 0.32091(16) 0.12195(14) 0.0391(4) Uani 1 1 d .
H1 H 0.2462 0.3944 0.1137 0.047 Uiso 1 1 d R
C11 C 0.47102(18) 0.33836(17) 0.11025(16) 0.0349(5) Uani 1 1 d .
C17 C 0.26449(18) 0.30823(18) 0.32574(17) 0.0367(5) Uani 1 1 d .
C12 C 0.37412(18) 0.27308(17) 0.11573(16) 0.0356(5) Uani 1 1 d .
C10 C 0.46585(19) 0.45639(18) 0.11865(16) 0.0374(5) Uani 1 1 d .
C9 C 0.5729(2) 0.52042(18) 0.12760(17) 0.0397(5) Uani 1 1 d .
H9 H 0.6420 0.4881 0.1186 0.048 Uiso 1 1 calc R
C1 C 0.7762(2) 0.68698(18) 0.13505(16) 0.0378(5) Uani 1 1 d .
C6 C 0.6625(2) 0.70483(18) 0.15443(17) 0.0385(5) Uani 1 1 d .
C8 C 0.5719(2) 0.62418(19) 0.14840(17) 0.0412(5) Uani 1 1 d .
H8 H 0.5012 0.6494 0.1613 0.049 Uiso 1 1 calc R
C16 C 0.5734(2) 0.28720(19) 0.0952(2) 0.0468(6) Uani 1 1 d .
H16 H 0.6381 0.3284 0.0895 0.056 Uiso 1 1 calc R
C2 C 0.8522(2) 0.7718(2) 0.13470(18) 0.0468(6) Uani 1 1 d .
H2 H 0.9258 0.7600 0.1198 0.056 Uiso 1 1 calc R
C22 C 0.2909(2) 0.2263(2) 0.3946(2) 0.0482(6) Uani 1 1 d .
H22 H 0.2671 0.1570 0.3768 0.058 Uiso 1 1 calc R
C18 C 0.3003(2) 0.4113(2) 0.3516(2) 0.0499(6) Uani 1 1 d .
H18 H 0.2824 0.4661 0.3042 0.060 Uiso 1 1 calc R
C13 C 0.3831(2) 0.1633(2) 0.1091(2) 0.0489(6) Uani 1 1 d .
H13 H 0.3187 0.1207 0.1127 0.059 Uiso 1 1 calc R
C5 C 0.6343(2) 0.8090(2) 0.1769(2) 0.0488(6) Uani 1 1 d .
H5 H 0.5607 0.8227 0.1910 0.059 Uiso 1 1 calc R
C21 C 0.3541(2) 0.2493(3) 0.4916(2) 0.0597(7) Uani 1 1 d .
H21 H 0.3722 0.1949 0.5394 0.072 Uiso 1 1 calc R
C4 C 0.7113(3) 0.8923(2) 0.1790(2) 0.0549(7) Uani 1 1 d .
H4 H 0.6904 0.9606 0.1956 0.066 Uiso 1 1 calc R
C3 C 0.8196(2) 0.8731(2) 0.15622(19) 0.0517(6) Uani 1 1 d .
H3 H 0.8713 0.9293 0.1554 0.062 Uiso 1 1 calc R
C20 C 0.3898(2) 0.3512(3) 0.5173(2) 0.0603(7) Uani 1 1 d .
H20 H 0.4327 0.3655 0.5821 0.072 Uiso 1 1 calc R
C19 C 0.3625(3) 0.4321(2) 0.4480(2) 0.0602(7) Uani 1 1 d .
H19 H 0.3862 0.5014 0.4661 0.072 Uiso 1 1 calc R
C15 C 0.5812(2) 0.1789(2) 0.0886(2) 0.0575(7) Uani 1 1 d .
H15 H 0.6501 0.1472 0.0782 0.069 Uiso 1 1 calc R
C14 C 0.4861(3) 0.1170(2) 0.0974(2) 0.0582(7) Uani 1 1 d .
H14 H 0.4918 0.0432 0.0953 0.070 Uiso 1 1 calc R
C7 C 0.9185(2) 0.5633(2) 0.0999(3) 0.0685(8) Uani 1 1 d .
H7A H 0.9310 0.6001 0.0398 0.103 Uiso 1 1 calc GR
H7B H 0.9273 0.4881 0.0910 0.103 Uiso 1 1 calc GR
H7C H 0.9746 0.5871 0.1579 0.103 Uiso 1 1 calc GR

loop_
_atom_site_aniso_label
_atom_site_aniso_U_11
_atom_site_aniso_U_22
_atom_site_aniso_U_33
_atom_site_aniso_U_23
_atom_site_aniso_U_13
_atom_site_aniso_U_12
S1 0.0295(3) 0.0438(4) 0.0497(3) -0.0004(2) 0.0101(2) -0.0050(2)
O1 0.0405(9) 0.0369(9) 0.0819(13) 0.0000(8) 0.0227(9) 0.0043(7)
O4 0.0416(9) 0.0383(9) 0.0818(13) -0.0011(8) 0.0240(9) 0.0030(8)
O3 0.0568(11) 0.0501(11) 0.0670(12) -0.0079(9) 0.0178(9) -0.0246(9)
O2 0.0285(8) 0.0738(13) 0.0694(12) 0.0059(10) 0.0103(8) 0.0110(8)
N1 0.0322(9) 0.0386(10) 0.0482(11) 0.0048(8) 0.0116(8) 0.0015(8)
C11 0.0334(11) 0.0365(12) 0.0360(11) 0.0016(9) 0.0094(8) 0.0021(9)
C17 0.0303(11) 0.0376(12) 0.0448(12) 0.0001(9) 0.0137(9) 0.0007(9)
C12 0.0351(11) 0.0375(12) 0.0348(11) 0.0005(9) 0.0081(9) 0.0007(9)
C10 0.0400(12) 0.0368(12) 0.0382(11) 0.0020(9) 0.0148(9) 0.0020(10)
C9 0.0374(11) 0.0375(13) 0.0462(12) 0.0051(10) 0.0131(9) -0.0008(10)
C1 0.0417(12) 0.0345(12) 0.0386(11) 0.0012(9) 0.0110(9) -0.0002(10)
C6 0.0400(12) 0.0372(12) 0.0398(11) 0.0000(9) 0.0113(9) -0.0021(10)
C8 0.0394(12) 0.0422(13) 0.0456(12) 0.0006(10) 0.0168(10) 0.0000(10)
C16 0.0385(12) 0.0428(14) 0.0627(15) -0.0037(11) 0.0183(11) 0.0024(11)
C2 0.0445(13) 0.0499(15) 0.0475(13) -0.0014(11) 0.0127(11) -0.0095(11)
C22 0.0453(14) 0.0388(14) 0.0621(16) 0.0081(11) 0.0138(11) 0.0010(11)
C18 0.0583(16) 0.0358(13) 0.0546(14) 0.0001(11) 0.0083(12) 0.0001(12)
C13 0.0469(14) 0.0399(13) 0.0622(16) -0.0030(11) 0.0162(12) -0.0034(11)
C5 0.0488(14) 0.0420(14) 0.0580(15) -0.0052(11) 0.0158(11) 0.0029(12)
C21 0.0533(16) 0.0660(18) 0.0602(17) 0.0197(14) 0.0118(13) 0.0144(14)
C4 0.0654(17) 0.0337(13) 0.0650(16) -0.0081(11) 0.0105(13) 0.0004(12)
C3 0.0590(16) 0.0420(14) 0.0534(15) -0.0012(11) 0.0087(12) -0.0156(13)
C20 0.0478(15) 0.076(2) 0.0544(16) -0.0062(14) 0.0019(12) 0.0051(14)
C19 0.0623(17) 0.0512(16) 0.0647(17) -0.0127(13) 0.0060(14) -0.0043(14)
C15 0.0485(15) 0.0475(15) 0.0817(19) -0.0084(13) 0.0252(13) 0.0096(13)
C14 0.0633(17) 0.0338(13) 0.0805(19) -0.0056(12) 0.0215(14) 0.0066(13)
C7 0.0433(15) 0.0576(18) 0.109(3) -0.0042(16) 0.0264(15) 0.0102(14)

loop_
_atom_type_symbol
_atom_type_description
_atom_type_scat_dispersion_real
_atom_type_scat_dispersion_imag
_atom_type_scat_source
C C 0.0033 0.0016 'International Tables Vol C Tables 4.2.6.8 and 6.1.1.4'
H H 0.0000 0.0000 'International Tables Vol C Tables 4.2.6.8 and 6.1.1.4'
N N 0.0061 0.0033 'International Tables Vol C Tables 4.2.6.8 and 6.1.1.4'
O O 0.0106 0.0060 'International Tables Vol C Tables 4.2.6.8 and 6.1.1.4'
S S 0.1246 0.1234 'International Tables Vol C Tables 4.2.6.8 and 6.1.1.4'

loop_
_geom_angle_atom_site_label_1
_geom_angle_atom_site_label_2
_geom_angle_atom_site_label_3
_geom_angle
O3 S1 O2 119.33(11)
O3 S1 N1 110.00(11)
O3 S1 C17 108.15(11)
O2 S1 N1 104.23(10)
O2 S1 C17 108.20(11)
N1 S1 C17 106.17(10)
C1 O4 C7 118.1(2)
C12 N1 S1 124.76(15)
C12 C11 C10 122.04(19)
C16 C11 C12 117.0(2)
C16 C11 C10 120.9(2)
C22 C17 S1 120.92(19)
C22 C17 C18 121.0(2)
C18 C17 S1 118.06(18)
C11 C12 N1 119.35(19)
C13 C12 N1 120.3(2)
C13 C12 C11 120.3(2)
O1 C10 C11 120.5(2)
O1 C10 C9 119.2(2)
C9 C10 C11 120.28(19)
C8 C9 C10 120.7(2)
O4 C1 C6 116.38(19)
O4 C1 C2 123.5(2)
C2 C1 C6 120.1(2)
C1 C6 C8 125.1(2)
C5 C6 C1 117.0(2)
C5 C6 C8 117.8(2)
C9 C8 C6 131.1(2)
C15 C16 C11 122.2(2)
C3 C2 C1 120.5(2)
C17 C22 C21 118.5(2)
C19 C18 C17 119.4(2)
C14 C13 C12 120.5(2)
C4 C5 C6 122.5(2)
C20 C21 C22 120.6(3)
C5 C4 C3 119.1(2)
C2 C3 C4 120.7(2)
C21 C20 C19 120.3(3)
C20 C19 C18 120.2(3)
C16 C15 C14 119.4(2)
C13 C14 C15 120.6(2)

loop_
_geom_bond_atom_site_label_1
_geom_bond_atom_site_label_2
_geom_bond_distance
S1 O3 1.4225(19)
S1 O2 1.4279(18)
S1 N1 1.6369(18)
S1 C17 1.769(2)
O1 C10 1.243(3)
O4 C1 1.353(3)
O4 C7 1.427(3)
N1 C12 1.415(3)
C11 C12 1.410(3)
C11 C10 1.488(3)
C11 C16 1.405(3)
C17 C22 1.374(3)
C17 C18 1.384(3)
C12 C13 1.387(3)
C10 C9 1.471(3)
C9 C8 1.333(3)
C1 C6 1.418(3)
C1 C2 1.386(3)
C6 C8 1.454(3)
C6 C5 1.395(3)
C16 C15 1.367(4)
C2 C3 1.374(4)
C22 C21 1.390(4)
C18 C19 1.375(4)
C13 C14 1.371(4)
C5 C4 1.375(4)
C21 C20 1.369(4)
C4 C3 1.377(4)
C20 C19 1.370(4)
C15 C14 1.379(4)

loop_
_geom_hbond_atom_site_label_D
_geom_hbond_atom_site_label_H
_geom_hbond_atom_site_label_A
_geom_hbond_distance_DH
_geom_hbond_distance_HA
_geom_hbond_distance_DA
_geom_hbond_angle_DHA
_geom_hbond_site_symmetry_A
N1 H1 O1 0.95 1.98 2.590(2) 119.7 .
C22 H22 O1 0.93 2.54 3.380(3) 150.6 2_545
C18 H18 O3 0.93 2.70 3.401(3) 132.7 2
C5 H5 O2 0.93 2.67 3.526(3) 153.5 2
C7 H7B O2 0.96 2.60 3.298(4) 129.5 1_655
